data_4302509
loop_
_publ_author_name
'Yu Ma'
'Jian-Yong Zhang'
'Ai-Ling Cheng'
'Qian Sun'
'En-Qing Gao'
'Cai-Ming Liu'

_publ_section_title
;
Antiferro- and Ferromagnetic Interactions in Mn(II), Co(II), and Ni(II)
Compounds with Mixed Azide-Carboxylate Bridges
;
_journal_name_full 'Inorganic Chemistry'
_journal_page_first 6142
_journal_page_last 6151
_journal_paper_doi 10.1021/ic900472d
_journal_volume 48
_journal_year 2009
_chemical_formula_sum 'C17 H18 Mn2 N14 O4'
_chemical_formula_weight 592.33
_chemical_name_systematic
; 
 ? 
;
_space_group_IT_number 15
_symmetry_cell_setting monoclinic
_symmetry_space_group_name_Hall '-C 2yc'
_symmetry_space_group_name_H-M 'C 1 2/c 1'
_atom_sites_solution_hydrogens geom
_atom_sites_solution_primary direct
_atom_sites_solution_secondary difmap
_audit_creation_method SHELXL-97
_cell_angle_alpha 90.00
_cell_angle_beta 108.4100(10)
_cell_angle_gamma 90.00
_cell_formula_units_Z 4
_cell_length_a 24.5238(9)
_cell_length_b 6.4965(2)
_cell_length_c 15.3842(5)
_cell_measurement_reflns_used 6410
_cell_measurement_temperature 293(2)
_cell_measurement_theta_max 27.47
_cell_measurement_theta_min 2.79
_cell_volume 2325.55(14)
_computing_cell_refinement 'Bruker SMART'
_computing_data_collection 'Bruker SMART'
_computing_data_reduction 'Bruker SHELXTL'
_computing_molecular_graphics 'Bruker SHELXTL'
_computing_publication_material 'Bruker SHELXTL'
_computing_structure_refinement 'Bruker SHELXTL'
_computing_structure_solution 'Bruker SHELXTL'
_diffrn_ambient_temperature 293(2)
_diffrn_measured_fraction_theta_full 0.996
_diffrn_measured_fraction_theta_max 0.996
_diffrn_measurement_device_type 'CCD area detector'
_diffrn_measurement_method 'phi and omega scans'
_diffrn_radiation_monochromator graphite
_diffrn_radiation_source 'fine-focus sealed tube'
_diffrn_radiation_type MoK\a
_diffrn_radiation_wavelength 0.71073
_diffrn_reflns_av_R_equivalents 0.0303
_diffrn_reflns_av_sigmaI/netI 0.0233
_diffrn_reflns_limit_h_max 25
_diffrn_reflns_limit_h_min -31
_diffrn_reflns_limit_k_max 8
_diffrn_reflns_limit_k_min -8
_diffrn_reflns_limit_l_max 19
_diffrn_reflns_limit_l_min -20
_diffrn_reflns_number 14843
_diffrn_reflns_theta_full 27.55
_diffrn_reflns_theta_max 27.55
_diffrn_reflns_theta_min 1.75
_diffrn_standards_decay_% 2.5
_exptl_absorpt_coefficient_mu 1.144
_exptl_absorpt_correction_T_max 0.9557
_exptl_absorpt_correction_T_min 0.8942
_exptl_absorpt_correction_type multi-scan
_exptl_absorpt_process_details SADABS
_exptl_crystal_colour 'light yellow'
_exptl_crystal_density_diffrn 1.692
_exptl_crystal_density_method 'not measured'
_exptl_crystal_description patch
_exptl_crystal_F_000 1200
_exptl_crystal_size_max 0.10
_exptl_crystal_size_mid 0.06
_exptl_crystal_size_min 0.04
_refine_diff_density_max 0.265
_refine_diff_density_min -0.264
_refine_diff_density_rms 0.063
_refine_ls_extinction_method none
_refine_ls_goodness_of_fit_ref 1.064
_refine_ls_hydrogen_treatment mixed
_refine_ls_matrix_type full
_refine_ls_number_parameters 171
_refine_ls_number_reflns 2681
_refine_ls_number_restraints 0
_refine_ls_restrained_S_all 1.064
_refine_ls_R_factor_all 0.0318
_refine_ls_R_factor_gt 0.0266
_refine_ls_shift/su_max 0.001
_refine_ls_shift/su_mean 0.000
_refine_ls_structure_factor_coef Fsqd
_refine_ls_weighting_details 'calc w=1/[\s^2^(Fo^2^)+(0.0413P)^2^+0.8160P] where P=(Fo^2^+2Fc^2^)/3'
_refine_ls_weighting_scheme calc
_refine_ls_wR_factor_gt 0.0692
_refine_ls_wR_factor_ref 0.0729
_reflns_number_gt 2353
_reflns_number_total 2681
_reflns_threshold_expression >2sigma(I)
_cod_data_source_file ic900472d_si_002_1.cif
_cod_data_source_block 1
_cod_depositor_comments
;
The following automatic conversions were performed:
'_symmetry_cell_setting' value 'Monoclinic' changed to 'monoclinic'
according to '/home/saulius/struct/CIF-dictionaries/cif_core.dic'
dictionary named 'cif_core.dic' version 2.4.1 from 2010-06-29.

Automatic conversion script
Id: cif_fix_enum 1527 2010-12-29 10:47:43Z saulius 
;
_cod_original_cell_volume 2325.55(13)
_cod_original_sg_symbol_H-M 'C 1 2/c 1 '
_cod_database_code 4302509

loop_
_symmetry_equiv_pos_as_xyz
'x, y, z'
'-x, y, -z+1/2'
'x+1/2, y+1/2, z'
'-x+1/2, y+1/2, -z+1/2'
'-x, -y, -z'
'x, -y, z-1/2'
'-x+1/2, -y+1/2, -z'
'x+1/2, -y+1/2, z-1/2'

loop_
_atom_site_label
_atom_site_type_symbol
_atom_site_fract_x
_atom_site_fract_y
_atom_site_fract_z
_atom_site_U_iso_or_equiv
_atom_site_adp_type
_atom_site_occupancy
_atom_site_symmetry_multiplicity
_atom_site_calc_flag
_atom_site_refinement_flags
_atom_site_disorder_assembly
_atom_site_disorder_group
Mn1 Mn 0.255613(10) 0.27488(3) 0.755656(13) 0.02637(9) Uani 1 1 d . . .
C1 C 0.28346(7) 0.0064(2) 0.92967(10) 0.0296(3) Uani 1 1 d . . .
C2 C 0.31925(8) -0.0375(3) 1.02856(11) 0.0442(4) Uani 1 1 d . . .
H2A H 0.2943 -0.0380 1.0665 0.053 Uiso 1 1 calc R . .
H2B H 0.3362 -0.1734 1.0320 0.053 Uiso 1 1 calc R . .
C3 C 0.41709(8) 0.0825(3) 1.05489(12) 0.0508(5) Uani 1 1 d . . .
H3A H 0.4233 -0.0350 1.0248 0.061 Uiso 1 1 calc R . .
C4 C 0.35552(7) 0.2849(3) 1.10647(11) 0.0383(4) Uani 1 1 d . . .
H4A H 0.3194 0.3068 1.1125 0.046 Uiso 1 1 calc R . .
C5 C 0.39792(7) 0.4270(3) 1.14030(11) 0.0394(4) Uani 1 1 d . . .
H5A H 0.3904 0.5444 1.1691 0.047 Uiso 1 1 calc R . .
C6 C 0.46061(8) 0.2200(3) 1.08843(13) 0.0525(5) Uani 1 1 d . . .
H6A H 0.4964 0.1943 1.0819 0.063 Uiso 1 1 calc R . .
C7 C 0.45204(7) 0.3983(3) 1.13219(10) 0.0388(4) Uani 1 1 d . . .
C8 C 0.50013(8) 0.5502(3) 1.16673(13) 0.0514(5) Uani 1 1 d . . .
H8A H 0.4989 0.6449 1.1174 0.062 Uiso 1 1 calc R . .
H8B H 0.5362 0.4760 1.1815 0.062 Uiso 1 1 calc R . .
C9 C 0.5000 0.6751(5) 1.2500 0.0543(7) Uani 1 2 d S . .
N1 N 0.36524(6) 0.1149(2) 1.06490(8) 0.0378(3) Uani 1 1 d . . .
N2 N 0.31000(6) 0.01400(18) 0.74002(9) 0.0308(3) Uani 1 1 d . . .
N3 N 0.36036(6) 0.0095(2) 0.77902(11) 0.0421(3) Uani 1 1 d . . .
N4 N 0.40879(8) 0.0038(3) 0.81538(19) 0.0939(8) Uani 1 1 d . . .
N5 N 0.18420(6) 0.03618(19) 0.70720(9) 0.0328(3) Uani 1 1 d . . .
N6 N 0.14724(6) 0.0658(2) 0.63558(9) 0.0358(3) Uani 1 1 d . . .
N7 N 0.11136(7) 0.0978(3) 0.56761(11) 0.0606(5) Uani 1 1 d . . .
O1 O 0.28108(5) 0.18728(17) 0.90103(7) 0.0340(3) Uani 1 1 d . . .
O2 O 0.25860(5) -0.14735(17) 0.88706(7) 0.0385(3) Uani 1 1 d . . .
H9A H 0.5349(8) 0.763(3) 1.2674(13) 0.046 Uiso 1 1 d . . .

loop_
_atom_site_aniso_label
_atom_site_aniso_U_11
_atom_site_aniso_U_22
_atom_site_aniso_U_33
_atom_site_aniso_U_23
_atom_site_aniso_U_13
_atom_site_aniso_U_12
Mn1 0.03435(15) 0.01804(13) 0.02658(13) 0.00024(7) 0.00944(9) 0.00094(8)
C1 0.0339(8) 0.0321(8) 0.0250(7) 0.0000(5) 0.0122(6) 0.0011(6)
C2 0.0575(11) 0.0404(9) 0.0293(8) 0.0055(6) 0.0062(7) -0.0080(8)
C3 0.0508(11) 0.0556(12) 0.0441(9) -0.0086(9) 0.0123(8) 0.0132(9)
C4 0.0346(9) 0.0472(10) 0.0338(8) 0.0028(7) 0.0118(7) 0.0042(7)
C5 0.0404(9) 0.0406(9) 0.0375(8) -0.0006(7) 0.0130(7) 0.0051(7)
C6 0.0365(10) 0.0722(14) 0.0482(10) -0.0052(9) 0.0126(8) 0.0121(9)
C7 0.0353(8) 0.0495(10) 0.0296(7) 0.0067(7) 0.0075(6) 0.0040(7)
C8 0.0424(10) 0.0636(12) 0.0458(10) 0.0108(9) 0.0103(8) -0.0068(9)
C9 0.0460(16) 0.0460(15) 0.0637(17) 0.000 0.0072(13) 0.000
N1 0.0416(8) 0.0424(8) 0.0255(6) 0.0037(5) 0.0049(5) 0.0015(6)
N2 0.0334(7) 0.0238(6) 0.0359(7) 0.0008(5) 0.0118(5) 0.0014(5)
N3 0.0396(9) 0.0333(8) 0.0554(9) 0.0048(6) 0.0179(7) -0.0014(6)
N4 0.0345(11) 0.0932(17) 0.136(2) 0.0190(14) 0.0021(12) -0.0047(10)
N5 0.0353(7) 0.0257(6) 0.0353(7) -0.0021(5) 0.0081(6) 0.0012(5)
N6 0.0362(7) 0.0316(7) 0.0396(7) -0.0046(6) 0.0120(6) -0.0024(6)
N7 0.0489(10) 0.0729(12) 0.0467(9) -0.0004(8) -0.0037(7) -0.0017(9)
O1 0.0438(6) 0.0289(6) 0.0276(5) 0.0012(4) 0.0088(5) 0.0001(5)
O2 0.0543(7) 0.0327(6) 0.0288(5) -0.0019(4) 0.0134(5) -0.0089(5)

loop_
_atom_type_symbol
_atom_type_description
_atom_type_scat_dispersion_real
_atom_type_scat_dispersion_imag
_atom_type_scat_source
C C 0.0033 0.0016 'International Tables Vol C Tables 4.2.6.8 and 6.1.1.4'
H H 0.0000 0.0000 'International Tables Vol C Tables 4.2.6.8 and 6.1.1.4'
N N 0.0061 0.0033 'International Tables Vol C Tables 4.2.6.8 and 6.1.1.4'
O O 0.0106 0.0060 'International Tables Vol C Tables 4.2.6.8 and 6.1.1.4'
Mn Mn 0.3368 0.7283 'International Tables Vol C Tables 4.2.6.8 and 6.1.1.4'

loop_
_geom_angle_atom_site_label_1
_geom_angle_atom_site_label_2
_geom_angle_atom_site_label_3
_geom_angle
_geom_angle_site_symmetry_1
_geom_angle_site_symmetry_3
_geom_angle_publ_flag
O2 Mn1 O1 172.86(4) 4_556 . ?
O2 Mn1 N5 87.91(5) 4_556 4_556 ?
O1 Mn1 N5 89.07(4) . 4_556 ?
O2 Mn1 N2 88.74(4) 4_556 . ?
O1 Mn1 N2 85.71(4) . . ?
N5 Mn1 N2 103.92(5) 4_556 . ?
O2 Mn1 N2 88.93(4) 4_556 4_556 ?
O1 Mn1 N2 97.15(4) . 4_556 ?
N5 Mn1 N2 83.53(5) 4_556 4_556 ?
N2 Mn1 N2 172.11(4) . 4_556 ?
O2 Mn1 N5 88.06(5) 4_556 . ?
O1 Mn1 N5 95.66(4) . . ?
N5 Mn1 N5 172.27(4) 4_556 . ?
N2 Mn1 N5 82.58(5) . . ?
N2 Mn1 N5 89.81(5) 4_556 . ?
O2 C1 O1 127.50(14) . . ?
O2 C1 C2 114.05(13) . . ?
O1 C1 C2 118.43(13) . . ?
N1 C2 C1 112.57(13) . . ?
N1 C2 H2A 109.1 . . ?
C1 C2 H2A 109.1 . . ?
N1 C2 H2B 109.1 . . ?
C1 C2 H2B 109.1 . . ?
H2A C2 H2B 107.8 . . ?
N1 C3 C6 120.66(18) . . ?
N1 C3 H3A 119.7 . . ?
C6 C3 H3A 119.7 . . ?
N1 C4 C5 120.83(16) . . ?
N1 C4 H4A 119.6 . . ?
C5 C4 H4A 119.6 . . ?
C4 C5 C7 120.76(16) . . ?
C4 C5 H5A 119.6 . . ?
C7 C5 H5A 119.6 . . ?
C3 C6 C7 120.69(18) . . ?
C3 C6 H6A 119.7 . . ?
C7 C6 H6A 119.7 . . ?
C5 C7 C6 116.88(16) . . ?
C5 C7 C8 123.26(17) . . ?
C6 C7 C8 119.86(17) . . ?
C7 C8 C9 116.09(15) . . ?
C7 C8 H8A 108.3 . . ?
C9 C8 H8A 108.3 . . ?
C7 C8 H8B 108.3 . . ?
C9 C8 H8B 108.3 . . ?
H8A C8 H8B 107.4 . . ?
C8 C9 C8 115.3(2) 2_657 . ?
C8 C9 H9A 108.1(11) 2_657 . ?
C8 C9 H9A 107.7(11) . . ?
C4 N1 C3 120.17(16) . . ?
C4 N1 C2 120.47(15) . . ?
C3 N1 C2 119.35(15) . . ?
N3 N2 Mn1 121.88(11) . . ?
N3 N2 Mn1 127.22(10) . 4_546 ?
Mn1 N2 Mn1 93.68(5) . 4_546 ?
N4 N3 N2 179.0(2) . . ?
N6 N5 Mn1 127.69(11) . 4_546 ?
N6 N5 Mn1 118.04(11) . . ?
Mn1 N5 Mn1 93.25(5) 4_546 . ?
N7 N6 N5 178.57(18) . . ?
C1 O1 Mn1 124.66(9) . . ?
C1 O2 Mn1 127.98(10) . 4_546 ?

loop_
_geom_bond_atom_site_label_1
_geom_bond_atom_site_label_2
_geom_bond_distance
_geom_bond_site_symmetry_2
_geom_bond_publ_flag
Mn1 O2 2.1711(10) 4_556 ?
Mn1 O1 2.1985(10) . ?
Mn1 N5 2.2032(13) 4_556 ?
Mn1 N2 2.2163(12) . ?
Mn1 N2 2.2527(13) 4_556 ?
Mn1 N5 2.2810(13) . ?
C1 O2 1.2438(18) . ?
C1 O1 1.2498(18) . ?
C1 C2 1.524(2) . ?
C2 N1 1.472(2) . ?
C2 H2A 0.9700 . ?
C2 H2B 0.9700 . ?
C3 N1 1.345(2) . ?
C3 C6 1.362(3) . ?
C3 H3A 0.9300 . ?
C4 N1 1.335(2) . ?
C4 C5 1.365(2) . ?
C4 H4A 0.9300 . ?
C5 C7 1.384(2) . ?
C5 H5A 0.9300 . ?
C6 C7 1.389(3) . ?
C6 H6A 0.9300 . ?
C7 C8 1.500(3) . ?
C8 C9 1.517(3) . ?
C8 H8A 0.9700 . ?
C8 H8B 0.9700 . ?
C9 C8 1.517(3) 2_657 ?
C9 H9A 0.992(19) . ?
N2 N3 1.1907(19) . ?
N2 Mn1 2.2527(13) 4_546 ?
N3 N4 1.142(2) . ?
N5 N6 1.2007(18) . ?
N5 Mn1 2.2032(13) 4_546 ?
N6 N7 1.1532(19) . ?
O2 Mn1 2.1711(10) 4_546 ?
